data_1531982
loop_
_publ_author_name
'Poduska, K.M.'
'DiSalvo, F.J.'
'Min, K.'
'Halasyamani, P.S.'

_publ_section_title
;
 Structure determination of La3 Cu Ge S7 and La3 Cu Ge Se7
;
_journal_name_full 'Journal of Alloys Compd.'
_journal_page_first 5
_journal_page_last 9
_journal_volume 335
_journal_year 2002
_chemical_formula_sum 'Cu Ge La3 Se7'
_chemical_name_systematic 'La3 Cu Ge Se7'
_space_group_IT_number 173
_symmetry_space_group_name_Hall 'P 6c'
_symmetry_space_group_name_H-M 'P 63'
_cell_angle_alpha 90
_cell_angle_beta 90
_cell_angle_gamma 120
_cell_formula_units_Z 2
_cell_length_a 10.725
_cell_length_b 10.725
_cell_length_c 6.133
_cell_volume 610.939
_citation_journal_id_ASTM JALCEU
_cod_data_source_file Poduska_JALCEU_2002_432.cif
_cod_data_source_block Cu1Ge1La3Se7
_cod_original_cell_volume 610.9395
_cod_original_formula_sum 'Cu1 Ge1 La3 Se7'
_cod_database_code 1531982

loop_
_symmetry_equiv_pos_as_xyz
x,y,z
x-y,x,z+1/2
-y,x-y,z
-x,-y,z+1/2
-x+y,-x,z
y,-x+y,z+1/2

loop_
_atom_site_label
_atom_site_type_symbol
_atom_site_fract_x
_atom_site_fract_y
_atom_site_fract_z
_atom_site_occupancy
_atom_site_U_iso_or_equiv
Se3 Se-2 0.1014 0.5207 0.5884 1 0.0
La1 La+3 0.2267 0.3563 0.853 1 0.0
Cu1 Cu+1 0 0 0.8222 1 0.0
Se2 Se-2 0.9075 0.1618 0.8372 1 0.0
Ge1 Ge+4 0.3333 0.6667 0.4379 1 0.0
Se1 Se-2 0.3333 0.6667 0.059 1 0.0
